data_7211632
loop_
_publ_author_name
'Min, Tianyin'
'Zheng, Bo'
'Bai, Junfeng'
'Sun, Ran'
'Li, Yizhi'
'Zhang, Zhuxiu'

_publ_section_title
;
 Topology diversity and reversible crystal-to-amorphous transformation
 properties of 3D cobalt coordination polymers from a series of 1D rodlike
 dipyridyl-containing building blocks and a flexible tripodal acid with
 additional amide groups
;
_journal_issue 1
_journal_name_full CrystEngComm
_journal_page_first 70
_journal_paper_doi 10.1039/b911380k
_journal_volume 12
_journal_year 2010
_chemical_formula_moiety 'C41 H44 Co2 N7 O11, 0.5(H1.20 O0.60), N O3, 1.7(H2 O)'
_chemical_formula_sum 'C41 H48 Co2 N8 O16'
_chemical_formula_weight 1026.73
_chemical_name_systematic
;
?
;
_space_group_IT_number 43
_symmetry_cell_setting orthorhombic
_symmetry_space_group_name_Hall 'F 2 -2d'
_symmetry_space_group_name_H-M 'F d d 2'
_atom_sites_solution_hydrogens geom
_atom_sites_solution_primary direct
_atom_sites_solution_secondary difmap
_audit_creation_method SHELXL-97
_cell_angle_alpha 90.00
_cell_angle_beta 90.00
_cell_angle_gamma 90.00
_cell_formula_units_Z 16
_cell_length_a 36.481(2)
_cell_length_b 49.104(3)
_cell_length_c 11.8446(7)
_cell_measurement_reflns_used 5672
_cell_measurement_temperature 291
_cell_measurement_theta_max 24.36
_cell_measurement_theta_min 2.19
_cell_volume 21218(2)
_computing_cell_refinement SMART
_computing_data_collection 'SMART (Bruker, 2000)'
_computing_data_reduction 'SAINT (Bruker, 2000)'
_computing_molecular_graphics SHELXTL
_computing_publication_material SHELXTL
_computing_structure_refinement SHELXTL
_computing_structure_solution 'SHELXTL (Bruker, 2000)'
_diffrn_ambient_temperature 291
_diffrn_measured_fraction_theta_full 0.999
_diffrn_measured_fraction_theta_max 0.999
_diffrn_measurement_device_type 'Bruker Smart Apex CCD '
_diffrn_measurement_method 'phi and omega scans'
_diffrn_radiation_monochromator graphite
_diffrn_radiation_source 'fine-focus sealed tube'
_diffrn_radiation_type MoK\a
_diffrn_radiation_wavelength 0.71073
_diffrn_reflns_av_R_equivalents 0.0465
_diffrn_reflns_av_sigmaI/netI 0.0485
_diffrn_reflns_limit_h_max 44
_diffrn_reflns_limit_h_min -44
_diffrn_reflns_limit_k_max 51
_diffrn_reflns_limit_k_min -60
_diffrn_reflns_limit_l_max 14
_diffrn_reflns_limit_l_min -13
_diffrn_reflns_number 28922
_diffrn_reflns_theta_full 26.00
_diffrn_reflns_theta_max 26.00
_diffrn_reflns_theta_min 1.85
_exptl_absorpt_coefficient_mu 0.694
_exptl_absorpt_correction_T_max 0.86
_exptl_absorpt_correction_T_min 0.82
_exptl_absorpt_correction_type multi-scan
_exptl_absorpt_process_details 'SADABS; Bruker, 2000'
_exptl_crystal_colour pink
_exptl_crystal_density_diffrn 1.286
_exptl_crystal_density_method 'not measured'
_exptl_crystal_description block
_exptl_crystal_F_000 8512
_exptl_crystal_size_max 0.28
_exptl_crystal_size_mid 0.24
_exptl_crystal_size_min 0.22
_refine_diff_density_max 0.239
_refine_diff_density_min -0.436
_refine_diff_density_rms 0.056
_refine_ls_abs_structure_details 'Flack H D (1983), Acta Cryst. A39, 876-881'
_refine_ls_abs_structure_Flack 0.030(13)
_refine_ls_extinction_method none
_refine_ls_goodness_of_fit_ref 1.087
_refine_ls_hydrogen_treatment constr
_refine_ls_matrix_type full
_refine_ls_number_parameters 636
_refine_ls_number_reflns 9414
_refine_ls_number_restraints 1
_refine_ls_restrained_S_all 1.087
_refine_ls_R_factor_all 0.0569
_refine_ls_R_factor_gt 0.0488
_refine_ls_shift/su_max 0.000
_refine_ls_shift/su_mean 0.000
_refine_ls_structure_factor_coef Fsqd
_refine_ls_weighting_details 'calc w=1/[\s^2^(Fo^2^)+(0.0531P)^2^+27.2246P] where P=(Fo^2^+2Fc^2^)/3'
_refine_ls_weighting_scheme calc
_refine_ls_wR_factor_gt 0.1098
_refine_ls_wR_factor_ref 0.1118
_reflns_number_gt 8119
_reflns_number_total 9414
_reflns_threshold_expression >2sigma(I)
_cod_data_source_file b911380k.txt
_cod_data_source_block complex3
_cod_depositor_comments
;
The following automatic conversions were performed:

'_symmetry_cell_setting' value 'Orthorhombic' changed to
'orthorhombic' according to
/home/saulius/struct/CIF-dictionaries/cif_core.dic dictionary named
'cif_core.dic' version 2.4.2 from 2011-04-26.

Automatic conversion script
Id: cif_fix_values 1891 2012-01-12 08:04:46Z andrius 
;
_cod_original_sg_symbol_Hall 'F 2 -2d '
_cod_original_sg_symbol_H-M 'Fdd2 '
_cod_database_code 7211632

loop_
_symmetry_equiv_pos_as_xyz
'x, y, z'
'-x, -y, z'
'x+1/4, -y+1/4, z+1/4'
'-x+1/4, y+1/4, z+1/4'
'x, y+1/2, z+1/2'
'-x, -y+1/2, z+1/2'
'x+1/4, -y+3/4, z+3/4'
'-x+1/4, y+3/4, z+3/4'
'x+1/2, y, z+1/2'
'-x+1/2, -y, z+1/2'
'x+3/4, -y+1/4, z+3/4'
'-x+3/4, y+1/4, z+3/4'
'x+1/2, y+1/2, z'
'-x+1/2, -y+1/2, z'
'x+3/4, -y+3/4, z+1/4'
'-x+3/4, y+3/4, z+1/4'

loop_
_atom_site_label
_atom_site_type_symbol
_atom_site_fract_x
_atom_site_fract_y
_atom_site_fract_z
_atom_site_U_iso_or_equiv
_atom_site_adp_type
_atom_site_occupancy
_atom_site_symmetry_multiplicity
_atom_site_calc_flag
_atom_site_refinement_flags
C1 C 0.02343(12) 0.14858(9) 0.3535(4) 0.0455(11) Uani 1 1 d .
C2 C 0.02485(11) 0.16429(9) 0.2552(4) 0.0455(10) Uani 1 1 d .
H2 H 0.0256 0.1832 0.2597 0.055 Uiso 1 1 calc R
C3 C 0.02511(11) 0.15142(8) 0.1513(4) 0.0430(10) Uani 1 1 d .
C4 C 0.02343(11) 0.12283(8) 0.1444(4) 0.0422(10) Uani 1 1 d .
H4 H 0.0233 0.1143 0.0744 0.051 Uiso 1 1 calc R
C5 C 0.02202(11) 0.10751(8) 0.2425(4) 0.0432(9) Uani 1 1 d .
C6 C 0.02210(12) 0.12039(9) 0.3470(4) 0.0448(10) Uani 1 1 d .
H6 H 0.0212 0.1101 0.4128 0.054 Uiso 1 1 calc R
C7 C 0.02293(11) 0.16274(8) 0.4662(4) 0.0402(9) Uani 1 1 d .
C8 C 0.01105(12) 0.20459(9) 0.5730(4) 0.0439(10) Uani 1 1 d .
H8A H 0.0092 0.1923 0.6368 0.053 Uiso 1 1 calc R
H8B H -0.0101 0.2166 0.5749 0.053 Uiso 1 1 calc R
C9 C 0.04495(11) 0.22135(8) 0.5857(4) 0.0410(9) Uani 1 1 d .
C10 C 0.02251(12) 0.16695(9) 0.0432(4) 0.0452(10) Uani 1 1 d .
C11 C 0.01404(11) 0.21236(9) -0.0524(4) 0.0409(9) Uani 1 1 d .
H11A H 0.0224 0.2036 -0.1211 0.049 Uiso 1 1 calc R
H11B H 0.0276 0.2292 -0.0432 0.049 Uiso 1 1 calc R
C12 C -0.02707(12) 0.21878(8) -0.0628(4) 0.0423(9) Uani 1 1 d .
C13 C 0.02153(12) 0.07671(9) 0.2287(4) 0.0444(10) Uani 1 1 d .
C14 C 0.02657(12) 0.03411(9) 0.2844(4) 0.0479(10) Uani 1 1 d .
H14A H 0.0163 0.0222 0.3417 0.058 Uiso 1 1 calc R
H14B H 0.0132 0.0308 0.2149 0.058 Uiso 1 1 calc R
C15 C 0.06563(10) 0.02620(7) 0.2662(4) 0.0369(9) Uani 1 1 d .
C16 C 0.17794(11) 0.19902(9) 0.3774(4) 0.0415(10) Uani 1 1 d .
H16 H 0.1959 0.2099 0.4102 0.050 Uiso 1 1 calc R
C17 C 0.18757(11) 0.18066(8) 0.2942(4) 0.0416(9) Uani 1 1 d .
H17 H 0.2121 0.1794 0.2735 0.050 Uiso 1 1 calc R
C18 C 0.16355(10) 0.16477(8) 0.2424(3) 0.0378(9) Uani 1 1 d .
C19 C 0.12815(12) 0.16696(9) 0.2752(4) 0.0482(10) Uani 1 1 d .
H19 H 0.1101 0.1568 0.2390 0.058 Uiso 1 1 calc R
C20 C 0.11875(11) 0.18439(8) 0.3628(3) 0.0340(8) Uani 1 1 d .
H20 H 0.0947 0.1843 0.3887 0.041 Uiso 1 1 calc R
C21 C 0.16584(12) 0.19455(8) 0.8914(4) 0.0424(10) Uani 1 1 d .
C22 C 0.18970(12) 0.19876(8) 0.8067(4) 0.0453(10) Uani 1 1 d .
H22 H 0.2144 0.1949 0.8162 0.054 Uiso 1 1 calc R
C23 C 0.17697(12) 0.20895(8) 0.7057(4) 0.0422(10) Uani 1 1 d .
H23 H 0.1941 0.2133 0.6503 0.051 Uiso 1 1 calc R
C24 C 0.11955(12) 0.20632(8) 0.7602(4) 0.0416(10) Uani 1 1 d .
H24 H 0.0947 0.2081 0.7445 0.050 Uiso 1 1 calc R
C25 C 0.12942(13) 0.19694(9) 0.8632(4) 0.0491(11) Uani 1 1 d .
H25 H 0.1115 0.1921 0.9152 0.059 Uiso 1 1 calc R
C26 C 0.13626(13) 0.33996(8) 0.6432(4) 0.0470(11) Uani 1 1 d .
H26 H 0.1584 0.3322 0.6214 0.056 Uiso 1 1 calc R
C27 C 0.13724(12) 0.36006(8) 0.7189(4) 0.0433(10) Uani 1 1 d .
H27 H 0.1597 0.3670 0.7423 0.052 Uiso 1 1 calc R
C28 C 0.10523(12) 0.37052(8) 0.7624(4) 0.0463(11) Uani 1 1 d .
C29 C 0.07406(11) 0.36033(8) 0.7167(3) 0.0379(9) Uani 1 1 d .
H29 H 0.0516 0.3663 0.7439 0.046 Uiso 1 1 calc R
C30 C 0.07476(11) 0.34111(9) 0.6304(4) 0.0440(10) Uani 1 1 d .
H30 H 0.0529 0.3359 0.5960 0.053 Uiso 1 1 calc R
C31 C 0.13795(13) 0.32427(9) 0.2826(5) 0.0534(12) Uani 1 1 d .
H31 H 0.1591 0.3192 0.3214 0.064 Uiso 1 1 calc R
C32 C 0.14113(13) 0.33676(10) 0.1778(4) 0.0537(12) Uani 1 1 d .
H32 H 0.1641 0.3402 0.1472 0.064 Uiso 1 1 calc R
C33 C 0.10965(14) 0.34397(9) 0.1194(4) 0.0510(12) Uani 1 1 d .
C34 C 0.07564(13) 0.33896(9) 0.1664(4) 0.0510(11) Uani 1 1 d .
H34 H 0.0546 0.3440 0.1273 0.061 Uiso 1 1 calc R
C35 C 0.07252(13) 0.32650(8) 0.2711(4) 0.0498(11) Uani 1 1 d .
H35 H 0.0495 0.3230 0.3017 0.060 Uiso 1 1 calc R
C36 C 0.17390(11) 0.14626(8) 0.1520(3) 0.0372(9) Uani 1 1 d .
H36A H 0.1628 0.1286 0.1666 0.045 Uiso 1 1 calc R
H36B H 0.2003 0.1439 0.1536 0.045 Uiso 1 1 calc R
C37 C 0.16258(11) 0.15569(8) 0.0325(4) 0.0415(9) Uani 1 1 d .
H37A H 0.1717 0.1426 -0.0222 0.050 Uiso 1 1 calc R
H37B H 0.1360 0.1557 0.0276 0.050 Uiso 1 1 calc R
C38 C 0.17679(11) 0.18401(8) 0.0011(3) 0.0393(9) Uani 1 1 d .
H38A H 0.1686 0.1967 0.0585 0.047 Uiso 1 1 calc R
H38B H 0.2034 0.1836 0.0039 0.047 Uiso 1 1 calc R
C39 C 0.10410(13) 0.39064(8) 0.8560(4) 0.0432(10) Uani 1 1 d .
H39A H 0.0849 0.4035 0.8371 0.052 Uiso 1 1 calc R
H39B H 0.1270 0.4006 0.8526 0.052 Uiso 1 1 calc R
C40 C 0.09847(12) 0.38320(9) 0.9778(4) 0.0489(11) Uani 1 1 d .
H40A H 0.1096 0.3970 1.0253 0.059 Uiso 1 1 calc R
H40B H 0.0724 0.3828 0.9941 0.059 Uiso 1 1 calc R
C41 C 0.11480(12) 0.35597(10) 1.0061(4) 0.0484(11) Uani 1 1 d .
H41A H 0.1053 0.3430 0.9517 0.058 Uiso 1 1 calc R
H41B H 0.1410 0.3573 0.9932 0.058 Uiso 1 1 calc R
Co1 Co 0.125645(15) 0.232002(11) 0.52661(5) 0.03919(13) Uani 1 1 d .
Co2 Co 0.105226(15) 0.296479(11) 0.48422(5) 0.03838(13) Uani 1 1 d .
N1 N 0.00980(9) 0.18827(7) 0.4667(3) 0.0408(8) Uani 1 1 d .
H1 H 0.0007 0.1952 0.4061 0.049 Uiso 1 1 calc R
N2 N 0.02142(9) 0.19423(7) 0.0454(3) 0.0432(8) Uani 1 1 d .
H2A H 0.0045 0.1984 0.0978 0.052 Uiso 1 1 d R
N3 N 0.02005(9) 0.06340(7) 0.3199(3) 0.0441(9) Uani 1 1 d .
H3 H 0.0162 0.0695 0.3869 0.053 Uiso 1 1 calc R
N4 N 0.14277(9) 0.20132(7) 0.4116(3) 0.0374(7) Uani 1 1 d .
N5 N 0.14242(10) 0.21287(7) 0.6832(3) 0.0390(8) Uani 1 1 d .
N6 N 0.10562(9) 0.33029(7) 0.5970(3) 0.0371(8) Uani 1 1 d .
N7 N 0.10424(10) 0.31916(7) 0.3305(3) 0.0436(9) Uani 1 1 d .
N8 N 0.09358(10) 0.24732(7) 0.0778(3) 0.0447(9) Uani 1 1 d .
O1 O 0.03346(8) 0.15038(6) 0.5469(2) 0.0423(7) Uani 1 1 d .
O2 O 0.07365(8) 0.21511(6) 0.5327(3) 0.0439(7) Uani 1 1 d .
O3 O 0.04346(7) 0.24001(6) 0.6572(2) 0.0412(7) Uani 1 1 d .
O4 O 0.02433(8) 0.15435(6) -0.0464(3) 0.0459(7) Uani 1 1 d .
O5 O 0.04904(7) 0.29555(6) 0.4919(3) 0.0445(7) Uani 1 1 d .
O6 O -0.03456(8) 0.23723(6) -0.1263(2) 0.0432(7) Uani 1 1 d .
O7 O 0.02370(8) 0.06837(6) 0.1300(3) 0.0433(7) Uani 1 1 d .
O8 O 0.08890(7) 0.04401(5) 0.2478(3) 0.0413(7) Uani 1 1 d .
O9 O 0.17603(7) 0.25137(5) 0.5189(2) 0.0391(6) Uani 1 1 d .
O10 O 0.10560(8) 0.25769(6) 0.3899(2) 0.0418(7) Uani 1 1 d .
H10A H 0.0813 0.2524 0.3648 0.050 Uiso 1 1 calc R
H10B H 0.1223 0.2581 0.3262 0.050 Uiso 1 1 calc R
O11 O 0.10507(7) 0.26728(5) 0.6239(2) 0.0367(6) Uani 1 1 d .
H11C H 0.0807 0.2642 0.6539 0.044 Uiso 1 1 calc R
H11D H 0.1216 0.2725 0.6842 0.044 Uiso 1 1 calc R
O12 O 0.06939(9) 0.24433(6) 0.1536(3) 0.0513(8) Uani 1 1 d .
O13 O 0.12582(9) 0.24090(6) 0.0980(3) 0.0538(8) Uani 1 1 d .
O14 O 0.08531(9) 0.25767(7) -0.0136(3) 0.0553(8) Uani 1 1 d .
O1W O 0.0238(2) 0.12124(14) 0.7552(6) 0.0452(17) Uani 0.40 1 d P
H1X H 0.0243 0.1040 0.7599 0.054 Uiso 0.40 1 d PR
H1Y H 0.0045 0.1272 0.7870 0.054 Uiso 0.40 1 d PR
O2W O 0.2500 0.2500 0.0011(7) 0.0514(18) Uani 0.60 2 d SP
H2X H 0.2728 0.2535 0.0025 0.062 Uiso 0.30 1 d PR
H2Y H 0.2399 0.2563 0.0603 0.062 Uiso 0.30 1 d PR
O3W O 0.1465(3) 0.2658(2) 0.8645(9) 0.050(3) Uani 0.30 1 d P
H3X H 0.1333 0.2797 0.8773 0.075 Uiso 0.30 1 d PR
H3Y H 0.1505 0.2574 0.9261 0.075 Uiso 0.30 1 d PR
O4W O 0.22141(19) 0.26472(15) 0.2804(7) 0.0464(17) Uani 0.40 1 d P
H4X H 0.2031 0.2754 0.2785 0.056 Uiso 0.40 1 d PR
H4Y H 0.2302 0.2630 0.2143 0.056 Uiso 0.40 1 d PR
O5W O 0.2755(2) 0.1781(2) 0.9530(10) 0.050(3) Uani 0.30 1 d P
H5X H 0.2739 0.1910 0.9056 0.060 Uiso 0.30 1 d PR
H5Y H 0.2855 0.1839 1.0132 0.060 Uiso 0.30 1 d PR
O6W O 0.0769(3) 0.3051(2) 0.8627(9) 0.053(3) Uani 0.30 1 d P
H6X H 0.0792 0.2990 0.9293 0.063 Uiso 0.30 1 d PR
H6Y H 0.0979 0.3090 0.8359 0.063 Uiso 0.30 1 d PR

loop_
_atom_site_aniso_label
_atom_site_aniso_U_11
_atom_site_aniso_U_22
_atom_site_aniso_U_33
_atom_site_aniso_U_23
_atom_site_aniso_U_13
_atom_site_aniso_U_12
C1 0.047(2) 0.036(2) 0.053(3) 0.0004(19) -0.018(2) 0.0126(18)
C2 0.048(2) 0.041(2) 0.047(3) -0.0070(19) -0.017(2) 0.0110(17)
C3 0.042(2) 0.042(2) 0.046(3) -0.0010(19) 0.0129(19) 0.0059(17)
C4 0.041(2) 0.041(2) 0.045(3) -0.0083(19) -0.0160(19) 0.0093(17)
C5 0.040(2) 0.041(2) 0.049(3) -0.0065(19) -0.009(2) 0.0092(16)
C6 0.054(3) 0.042(2) 0.038(2) 0.0110(18) -0.007(2) -0.0117(19)
C7 0.042(2) 0.037(2) 0.042(2) 0.0036(17) -0.0201(19) -0.0026(16)
C8 0.045(2) 0.050(2) 0.036(2) -0.0168(19) 0.0033(18) -0.0134(19)
C9 0.042(2) 0.037(2) 0.044(2) -0.0167(19) 0.0015(18) -0.0050(17)
C10 0.048(2) 0.043(2) 0.045(3) -0.003(2) 0.008(2) 0.0182(18)
C11 0.035(2) 0.046(2) 0.042(2) 0.0142(18) -0.0058(17) 0.0006(17)
C12 0.042(2) 0.038(2) 0.047(2) 0.0084(19) 0.0006(19) 0.0071(17)
C13 0.055(2) 0.045(2) 0.034(2) -0.0086(19) -0.014(2) -0.0009(18)
C14 0.048(2) 0.042(2) 0.054(3) -0.009(2) 0.012(2) 0.0068(18)
C15 0.0364(18) 0.0299(18) 0.044(2) -0.0064(17) -0.0040(17) -0.0110(15)
C16 0.039(2) 0.044(2) 0.042(2) -0.0143(18) -0.0021(18) -0.0011(17)
C17 0.045(2) 0.040(2) 0.040(2) -0.0131(18) -0.0080(19) 0.0127(17)
C18 0.044(2) 0.041(2) 0.028(2) -0.0094(17) -0.0117(17) 0.0135(16)
C19 0.048(2) 0.046(2) 0.051(3) -0.020(2) 0.005(2) -0.0024(18)
C20 0.0375(19) 0.0344(19) 0.030(2) 0.0037(16) 0.0081(16) 0.0063(15)
C21 0.054(2) 0.040(2) 0.033(2) -0.0052(17) -0.0136(19) -0.0111(18)
C22 0.048(2) 0.038(2) 0.049(3) 0.0094(18) -0.011(2) -0.0141(18)
C23 0.045(2) 0.038(2) 0.044(3) 0.0066(18) 0.0032(19) 0.0020(17)
C24 0.042(2) 0.049(2) 0.033(2) -0.0133(18) 0.0075(18) -0.0065(17)
C25 0.048(2) 0.047(3) 0.052(3) 0.010(2) 0.009(2) 0.0106(19)
C26 0.050(2) 0.036(2) 0.055(3) -0.010(2) -0.002(2) 0.0016(18)
C27 0.047(2) 0.044(2) 0.039(3) -0.0052(19) 0.012(2) -0.0195(18)
C28 0.049(2) 0.035(2) 0.055(3) -0.0028(19) 0.022(2) -0.0124(17)
C29 0.040(2) 0.042(2) 0.032(2) 0.0060(16) 0.0092(17) 0.0140(16)
C30 0.034(2) 0.049(2) 0.048(3) -0.007(2) -0.0001(19) 0.0120(17)
C31 0.049(2) 0.051(3) 0.061(3) 0.017(2) 0.011(2) 0.0133(19)
C32 0.048(2) 0.063(3) 0.051(3) 0.007(2) 0.012(2) -0.006(2)
C33 0.063(3) 0.040(2) 0.050(3) 0.013(2) 0.016(2) 0.018(2)
C34 0.046(2) 0.053(3) 0.054(3) 0.013(2) -0.007(2) 0.009(2)
C35 0.054(2) 0.040(2) 0.055(3) 0.006(2) -0.004(2) -0.0114(19)
C36 0.042(2) 0.038(2) 0.032(2) -0.0025(16) 0.0101(18) 0.0114(16)
C37 0.042(2) 0.046(2) 0.037(2) 0.0061(19) -0.0052(19) -0.0018(17)
C38 0.051(2) 0.0333(19) 0.034(2) 0.0040(16) -0.0030(18) 0.0072(16)
C39 0.057(3) 0.034(2) 0.038(2) 0.0018(17) 0.015(2) 0.0001(18)
C40 0.051(2) 0.048(2) 0.048(3) 0.018(2) -0.001(2) -0.0100(18)
C41 0.047(2) 0.054(2) 0.044(3) 0.013(2) 0.014(2) 0.0097(18)
Co1 0.0432(3) 0.0405(3) 0.0339(3) 0.0013(2) 0.0035(2) -0.0043(2)
Co2 0.0374(3) 0.0409(3) 0.0368(3) 0.0012(2) 0.0035(2) 0.0075(2)
N1 0.0388(17) 0.0410(18) 0.043(2) -0.0138(15) -0.0114(15) 0.0017(14)
N2 0.0361(17) 0.0387(18) 0.055(2) 0.0115(16) -0.0146(17) 0.0068(14)
N3 0.0423(19) 0.0363(18) 0.054(2) 0.0051(16) -0.0122(17) -0.0021(15)
N4 0.0348(17) 0.0371(17) 0.040(2) 0.0099(14) 0.0005(15) 0.0015(14)
N5 0.047(2) 0.0347(17) 0.0357(19) 0.0014(14) 0.0026(15) 0.0068(14)
N6 0.0329(16) 0.0354(17) 0.043(2) 0.0052(15) 0.0024(14) 0.0116(13)
N7 0.050(2) 0.0334(18) 0.048(2) 0.0105(15) 0.0141(17) 0.0151(15)
N8 0.046(2) 0.045(2) 0.043(2) -0.0101(16) -0.0136(17) 0.0176(16)
O1 0.0458(16) 0.0439(16) 0.0372(17) 0.0134(13) -0.0008(13) 0.0059(12)
O2 0.0451(15) 0.0404(15) 0.0463(17) -0.0016(13) 0.0085(14) -0.0019(12)
O3 0.0349(14) 0.0477(16) 0.0409(16) -0.0183(13) 0.0137(12) 0.0079(12)
O4 0.0467(16) 0.0435(16) 0.0474(18) -0.0094(14) -0.0130(13) 0.0208(12)
O5 0.0446(15) 0.0446(15) 0.0445(17) -0.0125(13) 0.0044(14) 0.0024(13)
O6 0.0443(15) 0.0460(16) 0.0394(17) 0.0130(13) 0.0062(13) -0.0030(12)
O7 0.0417(15) 0.0450(16) 0.0434(18) -0.0149(13) -0.0145(13) 0.0109(12)
O8 0.0392(14) 0.0332(14) 0.0516(19) -0.0025(12) -0.0012(14) -0.0096(11)
O9 0.0430(14) 0.0333(14) 0.0411(16) 0.0004(12) 0.0051(13) 0.0000(11)
O10 0.0431(15) 0.0437(15) 0.0386(16) 0.0036(12) 0.0119(13) 0.0096(13)
O11 0.0375(14) 0.0371(14) 0.0354(15) 0.0011(11) 0.0089(12) -0.0101(11)
O12 0.0573(19) 0.0458(16) 0.0509(19) -0.0136(14) 0.0102(16) 0.0134(14)
O13 0.0567(19) 0.0481(18) 0.056(2) 0.0111(15) -0.0183(16) -0.0104(15)
O14 0.0515(18) 0.0559(19) 0.059(2) -0.0131(17) 0.0120(17) -0.0106(14)
O1W 0.057(4) 0.043(4) 0.036(4) 0.005(3) 0.013(3) -0.008(3)
O2W 0.057(4) 0.042(4) 0.055(5) 0.000 0.000 -0.004(3)
O3W 0.052(6) 0.062(7) 0.037(6) -0.004(5) 0.004(5) -0.012(5)
O4W 0.046(4) 0.054(4) 0.039(4) 0.010(4) 0.006(3) -0.017(3)
O5W 0.031(5) 0.053(6) 0.067(7) 0.015(5) 0.020(5) 0.019(4)
O6W 0.073(7) 0.045(6) 0.040(6) -0.016(5) 0.023(5) 0.006(5)

loop_
_atom_type_symbol
_atom_type_description
_atom_type_scat_dispersion_real
_atom_type_scat_dispersion_imag
_atom_type_scat_source
C C 0.0033 0.0016 'International Tables Vol C Tables 4.2.6.8 and 6.1.1.4'
H H 0.0000 0.0000 'International Tables Vol C Tables 4.2.6.8 and 6.1.1.4'
N N 0.0061 0.0033 'International Tables Vol C Tables 4.2.6.8 and 6.1.1.4'
O O 0.0106 0.0060 'International Tables Vol C Tables 4.2.6.8 and 6.1.1.4'
Co Co 0.3494 0.9721 'International Tables Vol C Tables 4.2.6.8 and 6.1.1.4'

loop_
_geom_angle_atom_site_label_1
_geom_angle_atom_site_label_2
_geom_angle_atom_site_label_3
_geom_angle
_geom_angle_site_symmetry_1
_geom_angle_site_symmetry_3
C6 C1 C2 120.4(4) . .
C6 C1 C7 120.6(4) . .
C2 C1 C7 119.0(4) . .
C3 C2 C1 119.3(4) . .
C3 C2 H2 120.4 . .
C1 C2 H2 120.4 . .
C2 C3 C4 120.4(4) . .
C2 C3 C10 121.9(4) . .
C4 C3 C10 117.2(4) . .
C5 C4 C3 119.7(4) . .
C5 C4 H4 120.2 . .
C3 C4 H4 120.2 . .
C4 C5 C6 120.0(4) . .
C4 C5 C13 116.8(4) . .
C6 C5 C13 123.2(4) . .
C1 C6 C5 120.2(4) . .
C1 C6 H6 119.9 . .
C5 C6 H6 119.9 . .
O1 C7 N1 125.9(4) . .
O1 C7 C1 118.1(4) . .
N1 C7 C1 116.1(3) . .
N1 C8 C9 114.0(3) . .
N1 C8 H8A 108.8 . .
C9 C8 H8A 108.8 . .
N1 C8 H8B 108.8 . .
C9 C8 H8B 108.8 . .
H8A C8 H8B 107.7 . .
O3 C9 O2 123.6(4) . .
O3 C9 C8 115.9(4) . .
O2 C9 C8 120.3(3) . .
O4 C10 N2 121.4(4) . .
O4 C10 C3 118.6(4) . .
N2 C10 C3 119.7(4) . .
N2 C11 C12 111.3(3) . .
N2 C11 H11A 109.4 . .
C12 C11 H11A 109.4 . .
N2 C11 H11B 109.4 . .
C12 C11 H11B 109.4 . .
H11A C11 H11B 108.0 . .
O6 C12 O5 126.9(4) . 6_554
O6 C12 C11 115.1(4) . .
O5 C12 C11 118.0(3) 6_554 .
O7 C13 N3 129.6(4) . .
O7 C13 C5 115.3(4) . .
N3 C13 C5 115.0(4) . .
C15 C14 N3 115.9(3) . .
C15 C14 H14A 108.3 . .
N3 C14 H14A 108.3 . .
C15 C14 H14B 108.3 . .
N3 C14 H14B 108.3 . .
H14A C14 H14B 107.4 . .
O8 C15 O9 121.6(4) . 8_544
O8 C15 C14 119.8(3) . .
O9 C15 C14 118.7(3) 8_544 .
N4 C16 C17 120.7(4) . .
N4 C16 H16 119.7 . .
C17 C16 H16 119.7 . .
C18 C17 C16 123.2(4) . .
C18 C17 H17 118.4 . .
C16 C17 H17 118.4 . .
C17 C18 C19 116.9(4) . .
C17 C18 C36 122.5(4) . .
C19 C18 C36 120.6(4) . .
C18 C19 C20 120.0(4) . .
C18 C19 H19 120.0 . .
C20 C19 H19 120.0 . .
N4 C20 C19 122.9(4) . .
N4 C20 H20 118.5 . .
C19 C20 H20 118.5 . .
C22 C21 C25 115.5(4) . .
C22 C21 C38 123.0(4) . 1_556
C25 C21 C38 120.8(4) . 1_556
C21 C22 C23 119.1(4) . .
C21 C22 H22 120.5 . .
C23 C22 H22 120.5 . .
N5 C23 C22 123.9(4) . .
N5 C23 H23 118.1 . .
C22 C23 H23 118.1 . .
N5 C24 C25 123.8(4) . .
N5 C24 H24 118.1 . .
C25 C24 H24 118.1 . .
C24 C25 C21 120.4(4) . .
C24 C25 H25 119.8 . .
C21 C25 H25 119.8 . .
N6 C26 C27 124.2(4) . .
N6 C26 H26 117.9 . .
C27 C26 H26 117.9 . .
C26 C27 C28 120.4(4) . .
C26 C27 H27 119.8 . .
C28 C27 H27 119.8 . .
C29 C28 C27 115.1(4) . .
C29 C28 C39 121.4(4) . .
C27 C28 C39 123.5(4) . .
C28 C29 C30 121.9(4) . .
C28 C29 H29 119.0 . .
C30 C29 H29 119.0 . .
N6 C30 C29 120.9(4) . .
N6 C30 H30 119.5 . .
C29 C30 H30 119.5 . .
N7 C31 C32 121.5(4) . .
N7 C31 H31 119.2 . .
C32 C31 H31 119.2 . .
C33 C32 C31 119.3(4) . .
C33 C32 H32 120.3 . .
C31 C32 H32 120.3 . .
C34 C33 C32 119.8(4) . .
C34 C33 C41 123.4(4) . 1_554
C32 C33 C41 116.7(4) . 1_554
C33 C34 C35 120.8(4) . .
C33 C34 H34 119.6 . .
C35 C34 H34 119.6 . .
C34 C35 N7 119.6(4) . .
C34 C35 H35 120.2 . .
N7 C35 H35 120.2 . .
C18 C36 C37 114.7(3) . .
C18 C36 H36A 108.6 . .
C37 C36 H36A 108.6 . .
C18 C36 H36B 108.6 . .
C37 C36 H36B 108.6 . .
H36A C36 H36B 107.6 . .
C38 C37 C36 113.8(3) . .
C38 C37 H37A 108.8 . .
C36 C37 H37A 108.8 . .
C38 C37 H37B 108.8 . .
C36 C37 H37B 108.8 . .
H37A C37 H37B 107.7 . .
C21 C38 C37 116.6(4) 1_554 .
C21 C38 H38A 108.2 1_554 .
C37 C38 H38A 108.2 . .
C21 C38 H38B 108.2 1_554 .
C37 C38 H38B 108.2 . .
H38A C38 H38B 107.3 . .
C28 C39 C40 124.0(4) . .
C28 C39 H39A 106.3 . .
C40 C39 H39A 106.3 . .
C28 C39 H39B 106.3 . .
C40 C39 H39B 106.3 . .
H39A C39 H39B 106.4 . .
C41 C40 C39 112.1(4) . .
C41 C40 H40A 109.2 . .
C39 C40 H40A 109.2 . .
C41 C40 H40B 109.2 . .
C39 C40 H40B 109.2 . .
H40A C40 H40B 107.9 . .
C33 C41 C40 120.5(4) 1_556 .
C33 C41 H41A 107.2 1_556 .
C40 C41 H41A 107.2 . .
C33 C41 H41B 107.2 1_556 .
C40 C41 H41B 107.2 . .
H41A C41 H41B 106.8 . .
O2 Co1 O9 176.22(11) . .
O2 Co1 N4 90.43(12) . .
O9 Co1 N4 92.08(12) . .
O2 Co1 N5 93.17(13) . .
O9 Co1 N5 89.23(12) . .
N4 Co1 N5 99.10(13) . .
O2 Co1 O10 87.15(12) . .
O9 Co1 O10 89.94(11) . .
N4 Co1 O10 91.88(12) . .
N5 Co1 O10 169.01(12) . .
O2 Co1 O11 89.12(10) . .
O9 Co1 O11 87.97(10) . .
N4 Co1 O11 171.50(12) . .
N5 Co1 O11 89.40(12) . .
O10 Co1 O11 79.62(11) . .
O8 Co2 O5 171.56(14) 4 .
O8 Co2 N6 89.44(12) 4 .
O5 Co2 N6 89.78(12) . .
O8 Co2 N7 96.57(13) 4 .
O5 Co2 N7 91.86(14) . .
N6 Co2 N7 97.37(14) . .
O8 Co2 O11 84.53(11) 4 .
O5 Co2 O11 87.10(12) . .
N6 Co2 O11 92.11(12) . .
N7 Co2 O11 170.46(13) . .
O8 Co2 O10 88.99(11) 4 .
O5 Co2 O10 90.55(11) . .
N6 Co2 O10 171.55(12) . .
N7 Co2 O10 91.06(12) . .
O11 Co2 O10 79.47(11) . .
C7 N1 C8 119.6(4) . .
C7 N1 H1 120.2 . .
C8 N1 H1 120.2 . .
C10 N2 C11 126.1(4) . .
C10 N2 H2A 105.3 . .
C11 N2 H2A 106.0 . .
C13 N3 C14 104.3(4) . .
C13 N3 H3 127.9 . .
C14 N3 H3 127.9 . .
C20 N4 C16 116.1(4) . .
C20 N4 Co1 121.6(3) . .
C16 N4 Co1 122.1(3) . .
C24 N5 C23 116.7(4) . .
C24 N5 Co1 122.4(3) . .
C23 N5 Co1 120.8(3) . .
C30 N6 C26 117.0(4) . .
C30 N6 Co2 120.1(3) . .
C26 N6 Co2 122.7(3) . .
C31 N7 C35 119.0(4) . .
C31 N7 Co2 115.5(3) . .
C35 N7 Co2 125.2(3) . .
O14 N8 O13 120.4(4) . .
O14 N8 O12 120.0(4) . .
O13 N8 O12 119.6(4) . .
C9 O2 Co1 132.9(3) . .
C12 O5 Co2 129.1(3) 6 .
C15 O8 Co2 137.5(3) . 8_544
C15 O9 Co1 131.4(2) 4 .
Co1 O10 Co2 97.22(12) . .
Co1 O10 H10A 112.3 . .
Co2 O10 H10A 112.3 . .
Co1 O10 H10B 112.3 . .
Co2 O10 H10B 112.3 . .
H10A O10 H10B 109.9 . .
Co2 O11 Co1 96.79(11) . .
Co2 O11 H11C 112.4 . .
Co1 O11 H11C 112.4 . .
Co2 O11 H11D 112.4 . .
Co1 O11 H11D 112.4 . .
H11C O11 H11D 110.0 . .
H1X O1W H1Y 109.5 . .
H2X O2W H2Y 109.5 . .
H3X O3W H3Y 109.5 . .
H4X O4W H4Y 109.5 . .
H5X O5W H5Y 109.5 . .
H6X O6W H6Y 109.5 . .

loop_
_geom_bond_atom_site_label_1
_geom_bond_atom_site_label_2
_geom_bond_distance
_geom_bond_site_symmetry_2
C1 C6 1.387(6) .
C1 C2 1.397(6) .
C1 C7 1.506(6) .
C2 C3 1.384(6) .
C2 H2 0.9300 .
C3 C4 1.408(6) .
C3 C10 1.494(6) .
C4 C5 1.385(6) .
C4 H4 0.9300 .
C5 C6 1.390(6) .
C5 C13 1.521(6) .
C6 H6 0.9300 .
C7 O1 1.195(5) .
C7 N1 1.342(5) .
C8 N1 1.493(5) .
C8 C9 1.493(5) .
C8 H8A 0.9700 .
C8 H8B 0.9700 .
C9 O3 1.249(5) .
C9 O2 1.259(5) .
C10 O4 1.231(5) .
C10 N2 1.340(5) .
C11 N2 1.485(5) .
C11 C12 1.537(6) .
C11 H11A 0.9700 .
C11 H11B 0.9700 .
C12 O6 1.209(5) .
C12 O5 1.248(5) 6_554
C13 O7 1.242(5) .
C13 N3 1.264(6) .
C14 C15 1.493(6) .
C14 N3 1.517(5) .
C14 H14A 0.9700 .
C14 H14B 0.9700 .
C15 O8 1.238(4) .
C15 O9 1.257(4) 8_544
C16 N4 1.350(5) .
C16 C17 1.381(6) .
C16 H16 0.9300 .
C17 C18 1.324(6) .
C17 H17 0.9300 .
C18 C19 1.353(6) .
C18 C36 1.454(5) .
C19 C20 1.388(6) .
C19 H19 0.9300 .
C20 N4 1.339(5) .
C20 H20 0.9300 .
C21 C22 1.344(6) .
C21 C25 1.375(6) .
C21 C38 1.455(6) 1_556
C22 C23 1.378(6) .
C22 H22 0.9300 .
C23 N5 1.302(5) .
C23 H23 0.9300 .
C24 N5 1.277(5) .
C24 C25 1.353(6) .
C24 H24 0.9300 .
C25 H25 0.9300 .
C26 N6 1.332(6) .
C26 C27 1.333(6) .
C26 H26 0.9300 .
C27 C28 1.376(6) .
C27 H27 0.9300 .
C28 C29 1.355(6) .
C28 C39 1.485(6) .
C29 C30 1.392(6) .
C29 H29 0.9300 .
C30 N6 1.306(5) .
C30 H30 0.9300 .
C31 N7 1.377(6) .
C31 C32 1.390(7) .
C31 H31 0.9300 .
C32 C33 1.387(7) .
C32 H32 0.9300 .
C33 C34 1.382(7) .
C33 C41 1.477(6) 1_554
C34 C35 1.388(7) .
C34 H34 0.9300 .
C35 N7 1.401(6) .
C35 H35 0.9300 .
C36 C37 1.546(6) .
C36 H36A 0.9700 .
C36 H36B 0.9700 .
C37 C38 1.530(5) .
C37 H37A 0.9700 .
C37 H37B 0.9700 .
C38 C21 1.455(6) 1_554
C38 H38A 0.9700 .
C38 H38B 0.9700 .
C39 C40 1.503(6) .
C39 H39A 0.9700 .
C39 H39B 0.9700 .
C40 C41 1.501(6) .
C40 H40A 0.9700 .
C40 H40B 0.9700 .
C41 C33 1.477(6) 1_556
C41 H41A 0.9700 .
C41 H41B 0.9700 .
Co1 O2 2.072(3) .
Co1 O9 2.072(3) .
Co1 N4 2.125(4) .
Co1 N5 2.167(4) .
Co1 O10 2.179(3) .
Co1 O11 2.212(3) .
Co2 O8 2.048(3) 4
Co2 O5 2.052(3) .
Co2 N6 2.131(4) .
Co2 N7 2.135(4) .
Co2 O11 2.189(3) .
Co2 O10 2.208(3) .
N1 H1 0.8600 .
N2 H2A 0.9003 .
N3 H3 0.8600 .
N8 O14 1.234(5) .
N8 O13 1.241(5) .
N8 O12 1.268(5) .
O5 C12 1.248(5) 6
O8 Co2 2.048(3) 8_544
O9 C15 1.257(4) 4
O10 H10A 0.9700 .
O10 H10B 0.9700 .
O11 H11C 0.9700 .
O11 H11D 0.9700 .
O1W H1X 0.8500 .
O1W H1Y 0.8500 .
O2W H2X 0.8500 .
O2W H2Y 0.8501 .
O3W H3X 0.8499 .
O3W H3Y 0.8501 .
O4W H4X 0.8498 .
O4W H4Y 0.8501 .
O5W H5X 0.8501 .
O5W H5Y 0.8500 .
O6W H6X 0.8501 .
O6W H6Y 0.8501 .

loop_
_geom_torsion_atom_site_label_1
_geom_torsion_atom_site_label_2
_geom_torsion_atom_site_label_3
_geom_torsion_atom_site_label_4
_geom_torsion
_geom_torsion_site_symmetry_1
_geom_torsion_site_symmetry_4
C6 C1 C2 C3 -0.4(6) . .
C7 C1 C2 C3 -179.6(4) . .
C1 C2 C3 C4 0.9(6) . .
C1 C2 C3 C10 173.2(4) . .
C2 C3 C4 C5 -0.9(6) . .
C10 C3 C4 C5 -173.6(4) . .
C3 C4 C5 C6 0.3(6) . .
C3 C4 C5 C13 -178.0(4) . .
C2 C1 C6 C5 -0.2(7) . .
C7 C1 C6 C5 179.0(4) . .
C4 C5 C6 C1 0.3(6) . .
C13 C5 C6 C1 178.5(4) . .
C6 C1 C7 O1 24.5(6) . .
C2 C1 C7 O1 -156.2(4) . .
C6 C1 C7 N1 -154.2(4) . .
C2 C1 C7 N1 25.1(6) . .
N1 C8 C9 O3 163.2(4) . .
N1 C8 C9 O2 -22.1(6) . .
C2 C3 C10 O4 177.2(4) . .
C4 C3 C10 O4 -10.2(6) . .
C2 C3 C10 N2 2.9(6) . .
C4 C3 C10 N2 175.4(4) . .
N2 C11 C12 O6 166.8(4) . .
N2 C11 C12 O5 -14.7(6) . 6_554
C4 C5 C13 O7 2.3(6) . .
C6 C5 C13 O7 -176.0(4) . .
C4 C5 C13 N3 -179.7(4) . .
C6 C5 C13 N3 2.1(6) . .
N3 C14 C15 O8 -21.0(6) . .
N3 C14 C15 O9 159.9(4) . 8_544
N4 C16 C17 C18 1.0(7) . .
C16 C17 C18 C19 -0.5(7) . .
C16 C17 C18 C36 177.7(4) . .
C17 C18 C19 C20 -2.8(7) . .
C36 C18 C19 C20 179.0(4) . .
C18 C19 C20 N4 6.1(7) . .
C25 C21 C22 C23 9.7(6) . .
C38 C21 C22 C23 -179.6(4) 1_556 .
C21 C22 C23 N5 -5.7(7) . .
N5 C24 C25 C21 1.5(7) . .
C22 C21 C25 C24 -8.0(7) . .
C38 C21 C25 C24 -178.8(4) 1_556 .
N6 C26 C27 C28 6.3(7) . .
C26 C27 C28 C29 -4.6(7) . .
C26 C27 C28 C39 172.8(4) . .
C27 C28 C29 C30 -1.3(6) . .
C39 C28 C29 C30 -178.9(4) . .
C28 C29 C30 N6 6.3(7) . .
N7 C31 C32 C33 -0.8(8) . .
C31 C32 C33 C34 0.7(7) . .
C31 C32 C33 C41 -177.2(5) . 1_554
C32 C33 C34 C35 -0.7(7) . .
C41 C33 C34 C35 177.1(5) 1_554 .
C33 C34 C35 N7 0.6(7) . .
C17 C18 C36 C37 -105.1(5) . .
C19 C18 C36 C37 73.0(5) . .
C18 C36 C37 C38 55.5(5) . .
C36 C37 C38 C21 -177.6(4) . 1_554
C29 C28 C39 C40 80.9(6) . .
C27 C28 C39 C40 -96.4(6) . .
C28 C39 C40 C41 32.6(6) . .
C39 C40 C41 C33 -175.1(4) . 1_556
O1 C7 N1 C8 6.2(7) . .
C1 C7 N1 C8 -175.2(4) . .
C9 C8 N1 C7 91.4(5) . .
O4 C10 N2 C11 14.3(7) . .
C3 C10 N2 C11 -171.5(4) . .
C12 C11 N2 C10 91.4(5) . .
O7 C13 N3 C14 7.2(6) . .
C5 C13 N3 C14 -170.5(3) . .
C15 C14 N3 C13 81.0(5) . .
C19 C20 N4 C16 -5.4(6) . .
C19 C20 N4 Co1 170.0(3) . .
C17 C16 N4 C20 1.9(6) . .
C17 C16 N4 Co1 -173.5(3) . .
O2 Co1 N4 C20 10.6(3) . .
O9 Co1 N4 C20 -166.5(3) . .
N5 Co1 N4 C20 103.9(3) . .
O10 Co1 N4 C20 -76.5(3) . .
O2 Co1 N4 C16 -174.2(3) . .
O9 Co1 N4 C16 8.6(3) . .
N5 Co1 N4 C16 -80.9(3) . .
O10 Co1 N4 C16 98.6(3) . .
C25 C24 N5 C23 3.1(6) . .
C25 C24 N5 Co1 -173.0(3) . .
C22 C23 N5 C24 -1.1(6) . .
C22 C23 N5 Co1 175.1(3) . .
O2 Co1 N5 C24 -26.7(3) . .
O9 Co1 N5 C24 150.4(3) . .
N4 Co1 N5 C24 -117.6(3) . .
O10 Co1 N5 C24 64.7(8) . .
O11 Co1 N5 C24 62.4(3) . .
O2 Co1 N5 C23 157.4(3) . .
O9 Co1 N5 C23 -25.5(3) . .
N4 Co1 N5 C23 66.4(3) . .
O10 Co1 N5 C23 -111.2(7) . .
O11 Co1 N5 C23 -113.5(3) . .
C29 C30 N6 C26 -4.9(6) . .
C29 C30 N6 Co2 170.0(3) . .
C27 C26 N6 C30 -1.3(7) . .
C27 C26 N6 Co2 -176.1(4) . .
O8 Co2 N6 C30 -175.6(3) 4 .
O5 Co2 N6 C30 -4.0(3) . .
N7 Co2 N6 C30 87.8(3) . .
O11 Co2 N6 C30 -91.1(3) . .
O8 Co2 N6 C26 -1.0(3) 4 .
O5 Co2 N6 C26 170.6(4) . .
N7 Co2 N6 C26 -97.6(3) . .
O11 Co2 N6 C26 83.5(3) . .
C32 C31 N7 C35 0.7(7) . .
C32 C31 N7 Co2 174.4(4) . .
C34 C35 N7 C31 -0.6(6) . .
C34 C35 N7 Co2 -173.7(3) . .
O8 Co2 N7 C31 3.2(3) 4 .
O5 Co2 N7 C31 -176.5(3) . .
N6 Co2 N7 C31 93.5(3) . .
O10 Co2 N7 C31 -85.9(3) . .
O8 Co2 N7 C35 176.5(3) 4 .
O5 Co2 N7 C35 -3.2(4) . .
N6 Co2 N7 C35 -93.2(4) . .
O10 Co2 N7 C35 87.4(4) . .
O3 C9 O2 Co1 -5.1(7) . .
C8 C9 O2 Co1 -179.3(3) . .
N4 Co1 O2 C9 179.3(4) . .
N5 Co1 O2 C9 80.2(4) . .
O10 Co1 O2 C9 -88.8(4) . .
O11 Co1 O2 C9 -9.2(4) . .
N6 Co2 O5 C12 174.0(4) . 6
N7 Co2 O5 C12 76.6(4) . 6
O11 Co2 O5 C12 -93.9(4) . 6
O10 Co2 O5 C12 -14.5(4) . 6
O9 C15 O8 Co2 -9.1(7) 8_544 8_544
C14 C15 O8 Co2 171.7(3) . 8_544
N4 Co1 O9 C15 140.3(4) . 4
N5 Co1 O9 C15 -120.6(4) . 4
O10 Co1 O9 C15 48.4(4) . 4
O11 Co1 O9 C15 -31.2(4) . 4
O2 Co1 O10 Co2 109.35(12) . .
O9 Co1 O10 Co2 -68.23(11) . .
N4 Co1 O10 Co2 -160.30(12) . .
N5 Co1 O10 Co2 17.4(7) . .
O11 Co1 O10 Co2 19.72(10) . .
O8 Co2 O10 Co1 64.68(12) 4 .
O5 Co2 O10 Co1 -106.89(13) . .
N7 Co2 O10 Co1 161.24(13) . .
O11 Co2 O10 Co1 -19.94(10) . .
O8 Co2 O11 Co1 -70.38(11) 4 .
O5 Co2 O11 Co1 110.71(12) . .
N6 Co2 O11 Co1 -159.62(12) . .
O10 Co2 O11 Co1 19.61(10) . .
O2 Co1 O11 Co2 -107.14(12) . .
O9 Co1 O11 Co2 70.43(11) . .
N5 Co1 O11 Co2 159.68(12) . .
O10 Co1 O11 Co2 -19.88(11) . .
